data_1542276
loop_
_publ_author_name
'Blackham, Emma E.'
'Knowles, Jonathan P.'
'Burgess, Jonathan'
'Booker-Milburn, Kevin I.'

_publ_section_title
;
 Combining photochemistry and catalysis: rapid access to sp3-- rich
 polyheterocycles from simple pyrroles
;
_journal_issue 3
_journal_name_full 'Chem. Sci.'
_journal_page_first 2302
_journal_paper_doi 10.1039/C5SC04062K
_journal_volume 7
_journal_year 2016
_chemical_formula_moiety 'C25 H28 N4 O5 S'
_chemical_formula_sum 'C25 H28 N4 O5 S'
_chemical_formula_weight 496.57
_chemical_name_systematic
;
 ?
;
_space_group_crystal_system monoclinic
_space_group_IT_number 7
_space_group_name_Hall 'P -2yc'
_space_group_name_H-M_alt 'P 1 c 1'
_symmetry_space_group_name_Hall 'P -2yc'
_symmetry_space_group_name_H-M 'P 1 c 1'
_atom_sites_solution_hydrogens geom
_audit_creation_date 2015-12-09
_audit_creation_method
;
Olex2 1.2
(compiled 2015.09.30 svn.r3233 for OlexSys, GUI svn.r5103)
;
_audit_update_record
;
2015-12-09 deposited with the CCDC.
2016-01-04 downloaded from the CCDC.
;
_cell_angle_alpha 90
_cell_angle_beta 91.776(3)
_cell_angle_gamma 90
_cell_formula_units_Z 8
_cell_length_a 7.4546(4)
_cell_length_b 18.7124(10)
_cell_length_c 34.4314(19)
_cell_measurement_reflns_used 9984
_cell_measurement_temperature 100(2)
_cell_measurement_theta_max 22.02
_cell_measurement_theta_min 2.26
_cell_volume 4800.6(4)
_computing_cell_refinement 'SAINT v8.34A (Bruker, 2013)'
_computing_data_reduction 'SAINT v8.34A (Bruker, 2013)'
_computing_molecular_graphics 'Olex2 (Dolomanov et al., 2009)'
_computing_publication_material 'Olex2 (Dolomanov et al., 2009)'
_computing_structure_refinement 'XL (Sheldrick, 2008)'
_computing_structure_solution
;
Superflip (Palatinus & Chapuis, 2007;Palatinus & van der Lee, 2008;
Palatinus et al., 2012)
;
_diffrn_ambient_temperature 99.98
_diffrn_detector 'Bruker area detector'
_diffrn_detector_type 'CCD area detector'
_diffrn_measured_fraction_theta_full 1.000
_diffrn_measured_fraction_theta_max 1.000
_diffrn_measurement_device 'Bruker Apex II kappa CCD area detector'
_diffrn_measurement_device_type 'Bruker Apex II kappa CCD area detector'
_diffrn_measurement_method '\f and \w scans'
_diffrn_radiation_monochromator graphite
_diffrn_radiation_type MoK\a
_diffrn_radiation_wavelength 0.71073
_diffrn_reflns_av_R_equivalents 0.0971
_diffrn_reflns_av_unetI/netI 0.0742
_diffrn_reflns_laue_measured_fraction_full 1.000
_diffrn_reflns_laue_measured_fraction_max 1.000
_diffrn_reflns_limit_h_max 9
_diffrn_reflns_limit_h_min -9
_diffrn_reflns_limit_k_max 23
_diffrn_reflns_limit_k_min -23
_diffrn_reflns_limit_l_max 43
_diffrn_reflns_limit_l_min -43
_diffrn_reflns_number 113630
_diffrn_reflns_point_group_measured_fraction_full 1.000
_diffrn_reflns_point_group_measured_fraction_max 1.000
_diffrn_reflns_theta_full 26.000
_diffrn_reflns_theta_max 26.371
_diffrn_reflns_theta_min 1.088
_diffrn_source 'fine-focus sealed tube'
_diffrn_standards_number 0
_exptl_absorpt_coefficient_mu 0.180
_exptl_absorpt_correction_T_max 0.7456
_exptl_absorpt_correction_T_min 0.6494
_exptl_absorpt_correction_type multi-scan
_exptl_absorpt_process_details
;
SADABS-2014/5 (Bruker,2014/5) was used for absorption correction.
wR2(int) was 0.0780 before and 0.0700 after correction.
The Ratio of minimum to maximum transmission is 0.8710.
The \l/2 correction factor is 0.00150.
;
_exptl_crystal_colour colourless
_exptl_crystal_colour_primary colourless
_exptl_crystal_density_diffrn 1.374
_exptl_crystal_description block
_exptl_crystal_F_000 2096
_exptl_crystal_size_max 0.35
_exptl_crystal_size_mid 0.2
_exptl_crystal_size_min 0.18
_refine_diff_density_max 0.315
_refine_diff_density_min -0.399
_refine_diff_density_rms 0.064
_refine_ls_abs_structure_details
;
 Flack x determined using 6474 quotients [(I+)-(I-)]/[(I+)+(I-)]
 (Parsons and Flack (2004), Acta Cryst. A60, s61).
;
_refine_ls_abs_structure_Flack 0.08(4)
_refine_ls_extinction_method none
_refine_ls_goodness_of_fit_ref 1.043
_refine_ls_hydrogen_treatment constr
_refine_ls_matrix_type full
_refine_ls_number_parameters 1269
_refine_ls_number_reflns 19637
_refine_ls_number_restraints 2
_refine_ls_restrained_S_all 1.043
_refine_ls_R_factor_all 0.0796
_refine_ls_R_factor_gt 0.0585
_refine_ls_shift/su_max 0.001
_refine_ls_shift/su_mean 0.000
_refine_ls_structure_factor_coef Fsqd
_refine_ls_weighting_details 'w=1/[\s^2^(Fo^2^)+(0.0293P)^2^+6.7524P] where P=(Fo^2^+2Fc^2^)/3'
_refine_ls_weighting_scheme calc
_refine_ls_wR_factor_gt 0.1154
_refine_ls_wR_factor_ref 0.1245
_reflns_Friedel_coverage 0.997
_reflns_friedel_fraction_full 1.000
_reflns_friedel_fraction_max 1.000
_reflns_number_gt 15856
_reflns_number_total 19637
_reflns_threshold_expression 'I > 2\s(I)'
_cod_data_source_file c5sc04062k3.cif
_cod_data_source_block 20a
_cod_depositor_comments 'Adding full bibliography for 1542275--1542277.cif.'
_cod_database_code 1542276
_shelxl_version_number 2013-4
_shelx_space_group_comment
;
The symmetry employed for this shelxl refinement is uniquely defined
by the following loop, which should always be used as a source of
symmetry information in preference to the above space-group names.
They are only intended as comments.
;
_olex2_refinement_description
;
1. Fixed Uiso
 At 1.2 times of:
  All C(H) groups, All C(H,H) groups, All N(H) groups
 At 1.5 times of:
  All C(H,H,H) groups
2.a Ternary CH refined with riding coordinates:
 C8(H8), C10(H10), C13(H13), C58(H58), C60(H60), C63(H63), C33(H33), C35(H35),
 C38(H38), C83(H83), C85(H85), C88(H88)
2.b Secondary CH2 refined with riding coordinates:
 C11(H11A,H11B), C12(H12A,H12B), C14(H14A,H14B), C24(H24A,H24B), C61(H61A,
 H61B), C62(H62A,H62B), C64(H64A,H64B), C74(H74A,H74B), C36(H36A,H36B),
 C37(H37A,H37B), C39(H39A,H39B), C49(H49A,H49B), C86(H86A,H86B), C87(H87A,H87B),
  C89(H89A,H89B), C99(H99A,H99B)
2.c Aromatic/amide H refined with riding coordinates:
 N4(H4), C2(H2), C3(H3), C5(H5), C6(H6), C15(H15), C16(H16), C18(H18),
 C19(H19), C21(H21), C22(H22), N12(H12), C52(H52), C53(H53), C55(H55), C56(H56),
  C65(H65), C66(H66), C68(H68), C69(H69), C71(H71), C72(H72), N8(H8A), C27(H27),
  C28(H28), C30(H30), C31(H31), C40(H40), C41(H41), C43(H43), C44(H44),
 C46(H46), C47(H47), N16(H16A), C77(H77), C78(H78), C80(H80), C81(H81),
 C90(H90), C91(H91), C93(H93), C94(H94), C96(H96), C97(H97)
2.d Idealised Me refined as rotating group:
 C7(H7A,H7B,H7C), C25(H25A,H25B,H25C), C57(H57A,H57B,H57C), C75(H75A,H75B,
 H75C), C32(H32A,H32B,H32C), C50(H50A,H50B,H50C), C82(H82A,H82B,H82C),
 C100(H10A,H10B,H10C)
;
_olex2_submission_special_instructions 'No special instructions were received'

loop_
_space_group_symop_operation_xyz
'x, y, z'
'x, -y, z+1/2'

loop_
_atom_site_label
_atom_site_type_symbol
_atom_site_fract_x
_atom_site_fract_y
_atom_site_fract_z
_atom_site_U_iso_or_equiv
_atom_site_adp_type
_atom_site_occupancy
_atom_site_site_symmetry_order
_atom_site_calc_flag
_atom_site_refinement_flags_posn
S1 S 0.68408(18) 0.84356(8) 0.31340(5) 0.0199(3) Uani 1 1 d .
O1 O 0.7414(5) 0.7771(2) 0.33074(13) 0.0259(10) Uani 1 1 d .
O2 O 0.8095(5) 0.9015(2) 0.31010(13) 0.0252(10) Uani 1 1 d .
O3 O -0.0140(7) 0.6568(3) 0.21606(15) 0.0395(12) Uani 1 1 d .
O4 O 0.1298(7) 0.5705(2) 0.24494(16) 0.0440(13) Uani 1 1 d .
O5 O 0.3228(5) 1.0738(2) 0.36378(13) 0.0258(10) Uani 1 1 d .
N1 N 0.5142(6) 0.8767(2) 0.33633(14) 0.0175(10) Uani 1 1 d .
N2 N 0.2555(6) 0.8820(2) 0.36883(14) 0.0171(10) Uani 1 1 d .
N3 N 0.0837(7) 0.6334(3) 0.24245(16) 0.0303(13) Uani 1 1 d .
N4 N 0.1197(6) 0.9993(3) 0.33478(15) 0.0229(11) Uani 1 1 d .
H4 H 0.0743 0.9559 0.3350 0.027 Uiso 1 1 calc R
C1 C 0.5884(7) 0.8255(3) 0.26722(17) 0.0177(12) Uani 1 1 d .
C2 C 0.5083(8) 0.8826(3) 0.24614(19) 0.0236(14) Uani 1 1 d .
H2 H 0.5113 0.9299 0.2561 0.028 Uiso 1 1 calc R
C3 C 0.4259(8) 0.8678(3) 0.21070(18) 0.0239(14) Uani 1 1 d .
H3 H 0.3733 0.9057 0.1960 0.029 Uiso 1 1 calc R
C4 C 0.4177(8) 0.7980(4) 0.19582(19) 0.0265(14) Uani 1 1 d .
C5 C 0.5048(8) 0.7441(4) 0.2164(2) 0.0284(15) Uani 1 1 d .
H5 H 0.5070 0.6972 0.2059 0.034 Uiso 1 1 calc R
C6 C 0.5894(7) 0.7575(3) 0.25236(19) 0.0221(13) Uani 1 1 d .
H6 H 0.6473 0.7199 0.2664 0.026 Uiso 1 1 calc R
C7 C 0.3155(10) 0.7822(4) 0.1581(2) 0.0401(18) Uani 1 1 d .
H7A H 0.1921 0.7998 0.1598 0.060 Uiso 1 1 calc GR
H7B H 0.3139 0.7305 0.1535 0.060 Uiso 1 1 calc GR
H7C H 0.3743 0.8062 0.1366 0.060 Uiso 1 1 calc GR
C8 C 0.3824(7) 0.8289(3) 0.35486(17) 0.0159(12) Uani 1 1 d .
H8 H 0.4402 0.8023 0.3771 0.019 Uiso 1 1 calc R
C9 C 0.3505(7) 0.9494(3) 0.37859(17) 0.0154(12) Uani 1 1 d .
C10 C 0.5399(7) 0.9421(3) 0.36155(17) 0.0172(12) Uani 1 1 d .
H10 H 0.5628 0.9843 0.3446 0.021 Uiso 1 1 calc R
C11 C 0.1531(8) 0.8592(3) 0.40311(18) 0.0222(13) Uani 1 1 d .
H11A H 0.2118 0.8179 0.4162 0.027 Uiso 1 1 calc R
H11B H 0.0287 0.8458 0.3953 0.027 Uiso 1 1 calc R
C12 C 0.1546(8) 0.9246(3) 0.42981(19) 0.0223(13) Uani 1 1 d .
H12A H 0.1422 0.9106 0.4573 0.027 Uiso 1 1 calc R
H12B H 0.0576 0.9584 0.4223 0.027 Uiso 1 1 calc R
C13 C 0.3415(7) 0.9569(3) 0.42283(18) 0.0202(13) Uani 1 1 d .
H13 H 0.3418 1.0087 0.4300 0.024 Uiso 1 1 calc R
C14 C 0.4892(8) 0.9179(3) 0.44629(19) 0.0236(13) Uani 1 1 d .
H14A H 0.4954 0.9374 0.4730 0.028 Uiso 1 1 calc R
H14B H 0.4579 0.8666 0.4480 0.028 Uiso 1 1 calc R
C15 C 0.6673(8) 0.9250(3) 0.42891(19) 0.0235(14) Uani 1 1 d .
H15 H 0.7708 0.9217 0.4456 0.028 Uiso 1 1 calc R
C16 C 0.6909(7) 0.9355(3) 0.39143(18) 0.0210(13) Uani 1 1 d .
H16 H 0.8104 0.9393 0.3828 0.025 Uiso 1 1 calc R
C17 C 0.2944(7) 0.7780(3) 0.32618(17) 0.0174(12) Uani 1 1 d .
C18 C 0.1876(7) 0.8024(3) 0.29499(18) 0.0189(12) Uani 1 1 d .
H18 H 0.1642 0.8521 0.2924 0.023 Uiso 1 1 calc R
C19 C 0.1153(7) 0.7556(3) 0.26791(18) 0.0198(13) Uani 1 1 d .
H19 H 0.0440 0.7725 0.2465 0.024 Uiso 1 1 calc R
C20 C 0.1490(8) 0.6832(3) 0.27272(18) 0.0206(13) Uani 1 1 d .
C21 C 0.2457(8) 0.6571(3) 0.30408(18) 0.0224(13) Uani 1 1 d .
H21 H 0.2612 0.6070 0.3073 0.027 Uiso 1 1 calc R
C22 C 0.3213(7) 0.7044(3) 0.33117(18) 0.0190(12) Uani 1 1 d .
H22 H 0.3904 0.6869 0.3528 0.023 Uiso 1 1 calc R
C23 C 0.2602(8) 1.0132(3) 0.35799(18) 0.0208(13) Uani 1 1 d .
C24 C 0.0356(8) 1.0525(3) 0.30873(19) 0.0259(14) Uani 1 1 d .
H24A H 0.0465 1.1004 0.3207 0.031 Uiso 1 1 calc R
H24B H -0.0937 1.0414 0.3051 0.031 Uiso 1 1 calc R
C25 C 0.1222(9) 1.0532(4) 0.2697(2) 0.0353(17) Uani 1 1 d .
H25A H 0.0515 1.0833 0.2517 0.053 Uiso 1 1 calc GR
H25B H 0.1272 1.0044 0.2595 0.053 Uiso 1 1 calc GR
H25C H 0.2442 1.0724 0.2727 0.053 Uiso 1 1 calc GR
S3 S 1.16763(18) 0.61555(8) 0.55780(4) 0.0201(3) Uani 1 1 d .
O11 O 1.2251(5) 0.5488(2) 0.54167(12) 0.0248(10) Uani 1 1 d .
O12 O 1.2943(5) 0.6733(2) 0.56150(12) 0.0239(10) Uani 1 1 d .
O13 O 0.5780(7) 0.3429(3) 0.61533(16) 0.0444(13) Uani 1 1 d .
O14 O 0.4617(7) 0.4315(3) 0.64633(15) 0.0413(13) Uani 1 1 d .
O15 O 0.8310(6) 0.8416(2) 0.50350(13) 0.0279(10) Uani 1 1 d .
N9 N 0.9957(6) 0.6485(3) 0.53198(14) 0.0171(10) Uani 1 1 d .
N10 N 0.7411(6) 0.6517(2) 0.49476(14) 0.0172(10) Uani 1 1 d .
N11 N 0.5467(7) 0.4070(3) 0.61942(17) 0.0311(13) Uani 1 1 d .
N12 N 0.6140(6) 0.7706(3) 0.52698(16) 0.0246(12) Uani 1 1 d .
H12 H 0.5642 0.7280 0.5258 0.030 Uiso 1 1 calc R
C51 C 1.0751(7) 0.5983(3) 0.60317(17) 0.0188(12) Uani 1 1 d .
C52 C 1.0719(8) 0.5291(3) 0.61711(19) 0.0238(14) Uani 1 1 d .
H52 H 1.1243 0.4914 0.6028 0.029 Uiso 1 1 calc R
C53 C 0.9919(8) 0.5150(4) 0.65205(19) 0.0264(14) Uani 1 1 d .
H53 H 0.9925 0.4677 0.6621 0.032 Uiso 1 1 calc R
C54 C 0.9105(8) 0.5697(3) 0.67257(18) 0.0241(14) Uani 1 1 d .
C55 C 0.9196(8) 0.6396(3) 0.65858(19) 0.0240(13) Uani 1 1 d .
H55 H 0.8683 0.6774 0.6729 0.029 Uiso 1 1 calc R
C56 C 1.0020(8) 0.6546(3) 0.62411(18) 0.0226(13) Uani 1 1 d .
H56 H 1.0089 0.7023 0.6148 0.027 Uiso 1 1 calc R
C57 C 0.8167(9) 0.5528(4) 0.70949(19) 0.0329(16) Uani 1 1 d .
H57A H 0.7620 0.5053 0.7074 0.049 Uiso 1 1 calc GR
H57B H 0.7232 0.5886 0.7137 0.049 Uiso 1 1 calc GR
H57C H 0.9039 0.5536 0.7314 0.049 Uiso 1 1 calc GR
C58 C 0.8659(7) 0.5998(3) 0.51272(18) 0.0168(12) Uani 1 1 d .
H58 H 0.9263 0.5719 0.4921 0.020 Uiso 1 1 calc R
C59 C 0.8418(7) 0.7175(3) 0.48580(17) 0.0157(12) Uani 1 1 d .
C60 C 1.0320(7) 0.7072(3) 0.50366(18) 0.0181(12) Uani 1 1 d .
H60 H 1.0706 0.7514 0.5179 0.022 Uiso 1 1 calc R
C61 C 0.6415(8) 0.6273(3) 0.45957(17) 0.0200(13) Uani 1 1 d .
H61A H 0.5198 0.6106 0.4659 0.024 Uiso 1 1 calc R
H61B H 0.7060 0.5882 0.4466 0.024 Uiso 1 1 calc R
C62 C 0.6324(8) 0.6947(3) 0.43386(18) 0.0198(13) Uani 1 1 d .
H62A H 0.6127 0.6824 0.4061 0.024 Uiso 1 1 calc R
H62B H 0.5368 0.7277 0.4420 0.024 Uiso 1 1 calc R
C63 C 0.8202(7) 0.7268(3) 0.44166(17) 0.0174(12) Uani 1 1 d .
H63 H 0.8203 0.7787 0.4348 0.021 Uiso 1 1 calc R
C64 C 0.9577(8) 0.6866(3) 0.41781(18) 0.0216(13) Uani 1 1 d .
H64A H 0.9096 0.6384 0.4117 0.026 Uiso 1 1 calc R
H64B H 0.9714 0.7120 0.3929 0.026 Uiso 1 1 calc R
C65 C 1.1401(8) 0.6783(3) 0.43715(18) 0.0215(13) Uani 1 1 d .
H65 H 1.2383 0.6665 0.4214 0.026 Uiso 1 1 calc R
C66 C 1.1710(7) 0.6867(3) 0.47490(18) 0.0213(13) Uani 1 1 d .
H66 H 1.2902 0.6791 0.4846 0.026 Uiso 1 1 calc R
C67 C 0.7730(7) 0.5493(3) 0.53991(16) 0.0166(12) Uani 1 1 d .
C68 C 0.7845(8) 0.4757(3) 0.53393(17) 0.0208(13) Uani 1 1 d .
H68 H 0.8467 0.4578 0.5123 0.025 Uiso 1 1 calc R
C69 C 0.7057(8) 0.4289(3) 0.55933(18) 0.0240(14) Uani 1 1 d .
H69 H 0.7116 0.3787 0.5553 0.029 Uiso 1 1 calc R
C70 C 0.6184(8) 0.4568(3) 0.59058(18) 0.0220(13) Uani 1 1 d .
C71 C 0.5992(7) 0.5293(3) 0.59640(18) 0.0220(13) Uani 1 1 d .
H71 H 0.5343 0.5469 0.6177 0.026 Uiso 1 1 calc R
C72 C 0.6765(7) 0.5759(3) 0.57056(17) 0.0177(12) Uani 1 1 d .
H72 H 0.6636 0.6260 0.5738 0.021 Uiso 1 1 calc R
C73 C 0.7586(8) 0.7826(3) 0.50645(18) 0.0198(13) Uani 1 1 d .
C74 C 0.5329(9) 0.8257(4) 0.5518(2) 0.0358(17) Uani 1 1 d .
H74A H 0.4052 0.8139 0.5557 0.043 Uiso 1 1 calc R
H74B H 0.5382 0.8728 0.5387 0.043 Uiso 1 1 calc R
C75 C 0.6328(10) 0.8293(4) 0.5910(2) 0.0405(19) Uani 1 1 d .
H75A H 0.7559 0.8458 0.5873 0.061 Uiso 1 1 calc GR
H75B H 0.6356 0.7817 0.6029 0.061 Uiso 1 1 calc GR
H75C H 0.5714 0.8627 0.6080 0.061 Uiso 1 1 calc GR
S2 S 0.09514(17) 0.35440(8) 0.31461(4) 0.0170(3) Uani 1 1 d .
O6 O 0.0322(5) 0.2877(2) 0.33053(12) 0.0226(9) Uani 1 1 d .
O7 O -0.0282(5) 0.4142(2) 0.31200(12) 0.0223(9) Uani 1 1 d .
O8 O 0.7913(7) 0.1825(3) 0.21634(16) 0.0475(14) Uani 1 1 d .
O9 O 0.6823(7) 0.0890(3) 0.24411(15) 0.0418(13) Uani 1 1 d .
O10 O 0.4466(5) 0.5710(2) 0.37864(12) 0.0208(9) Uani 1 1 d .
N5 N 0.2707(6) 0.3848(2) 0.34002(13) 0.0153(10) Uani 1 1 d .
N6 N 0.5260(6) 0.3788(2) 0.37821(14) 0.0142(10) Uani 1 1 d .
N7 N 0.7097(7) 0.1541(3) 0.24238(17) 0.0317(13) Uani 1 1 d .
N8 N 0.6729(6) 0.5031(2) 0.35573(14) 0.0196(11) Uani 1 1 d .
H8A H 0.7216 0.4603 0.3554 0.024 Uiso 1 1 calc R
C26 C 0.1817(7) 0.3373(3) 0.26853(17) 0.0162(12) Uani 1 1 d .
C27 C 0.2505(7) 0.3935(3) 0.24766(17) 0.0197(13) Uani 1 1 d .
H27 H 0.2459 0.4409 0.2574 0.024 Uiso 1 1 calc R
C28 C 0.3266(8) 0.3795(3) 0.21202(18) 0.0227(13) Uani 1 1 d .
H28 H 0.3745 0.4176 0.1974 0.027 Uiso 1 1 calc R
C29 C 0.3328(8) 0.3098(3) 0.19773(18) 0.0235(14) Uani 1 1 d .
C30 C 0.2571(8) 0.2542(3) 0.21908(17) 0.0221(13) Uani 1 1 d .
H30 H 0.2573 0.2069 0.2091 0.027 Uiso 1 1 calc R
C31 C 0.1821(7) 0.2681(3) 0.25452(17) 0.0190(12) Uani 1 1 d .
H31 H 0.1315 0.2304 0.2691 0.023 Uiso 1 1 calc R
C32 C 0.4258(9) 0.2928(4) 0.16057(18) 0.0288(15) Uani 1 1 d .
H32A H 0.4427 0.3369 0.1458 0.043 Uiso 1 1 calc GR
H32B H 0.3523 0.2593 0.1450 0.043 Uiso 1 1 calc GR
H32C H 0.5430 0.2711 0.1667 0.043 Uiso 1 1 calc GR
C33 C 0.3977(7) 0.3320(3) 0.35784(16) 0.0146(11) Uani 1 1 d .
H33 H 0.3344 0.3013 0.3769 0.017 Uiso 1 1 calc R
C34 C 0.4314(7) 0.4453(3) 0.38996(17) 0.0162(12) Uani 1 1 d .
C35 C 0.2391(7) 0.4389(3) 0.37082(16) 0.0168(12) Uani 1 1 d .
H35 H 0.2066 0.4854 0.3582 0.020 Uiso 1 1 calc R
C36 C 0.6022(7) 0.3457(3) 0.41448(16) 0.0191(12) Uani 1 1 d .
H36A H 0.7273 0.3618 0.4195 0.023 Uiso 1 1 calc R
H36B H 0.6011 0.2930 0.4124 0.023 Uiso 1 1 calc R
C37 C 0.4824(8) 0.3705(3) 0.44672(17) 0.0193(12) Uani 1 1 d .
H37A H 0.5464 0.3686 0.4723 0.023 Uiso 1 1 calc R
H37B H 0.3722 0.3411 0.4477 0.023 Uiso 1 1 calc R
C38 C 0.4389(7) 0.4472(3) 0.43501(17) 0.0180(12) Uani 1 1 d .
H38 H 0.5416 0.4782 0.4437 0.022 Uiso 1 1 calc R
C39 C 0.2661(8) 0.4767(3) 0.45272(18) 0.0219(13) Uani 1 1 d .
H39A H 0.2717 0.4701 0.4813 0.026 Uiso 1 1 calc R
H39B H 0.2557 0.5285 0.4472 0.026 Uiso 1 1 calc R
C40 C 0.1054(8) 0.4384(3) 0.43572(18) 0.0217(13) Uani 1 1 d .
H40 H 0.0082 0.4277 0.4519 0.026 Uiso 1 1 calc R
C41 C 0.0953(8) 0.4192(3) 0.39883(18) 0.0205(13) Uani 1 1 d .
H41 H -0.0053 0.3922 0.3896 0.025 Uiso 1 1 calc R
C42 C 0.4880(7) 0.2858(3) 0.32807(17) 0.0153(12) Uani 1 1 d .
C43 C 0.5934(7) 0.3157(3) 0.29963(17) 0.0186(12) Uani 1 1 d .
H43 H 0.6149 0.3657 0.2995 0.022 Uiso 1 1 calc R
C44 C 0.6672(8) 0.2726(3) 0.27157(18) 0.0221(13) Uani 1 1 d .
H44 H 0.7366 0.2927 0.2516 0.027 Uiso 1 1 calc R
C45 C 0.6376(8) 0.1998(3) 0.27321(17) 0.0196(13) Uani 1 1 d .
C46 C 0.5411(8) 0.1681(3) 0.30194(18) 0.0241(14) Uani 1 1 d .
H46 H 0.5274 0.1177 0.3029 0.029 Uiso 1 1 calc R
C47 C 0.4639(8) 0.2120(3) 0.32964(17) 0.0196(12) Uani 1 1 d .
H47 H 0.3949 0.1915 0.3496 0.024 Uiso 1 1 calc R
C48 C 0.5181(7) 0.5117(3) 0.37357(16) 0.0151(12) Uani 1 1 d .
C49 C 0.7649(9) 0.5617(3) 0.3367(2) 0.0299(16) Uani 1 1 d .
H49A H 0.8963 0.5553 0.3401 0.036 Uiso 1 1 calc R
H49B H 0.7324 0.6075 0.3491 0.036 Uiso 1 1 calc R
C50 C 0.7150(11) 0.5647(4) 0.2940(2) 0.047(2) Uani 1 1 d .
H50A H 0.7794 0.6041 0.2819 0.070 Uiso 1 1 calc GR
H50B H 0.5854 0.5724 0.2907 0.070 Uiso 1 1 calc GR
H50C H 0.7476 0.5195 0.2817 0.070 Uiso 1 1 calc GR
S4 S 0.57849(17) 0.11538(8) 0.53773(4) 0.0178(3) Uani 1 1 d .
O16 O 0.5256(5) 0.0460(2) 0.52344(12) 0.0233(10) Uani 1 1 d .
O17 O 0.4507(5) 0.1734(2) 0.53463(13) 0.0243(10) Uani 1 1 d .
O18 O 1.2088(8) -0.1323(3) 0.62990(17) 0.0556(16) Uani 1 1 d .
O19 O 1.2899(8) -0.0338(3) 0.65924(17) 0.0576(16) Uani 1 1 d .
O20 O 0.8851(5) 0.3302(2) 0.49467(12) 0.0213(9) Uani 1 1 d .
N13 N 0.7584(6) 0.1455(2) 0.51652(14) 0.0161(10) Uani 1 1 d .
N14 N 1.0295(6) 0.1459(2) 0.48904(14) 0.0141(10) Uani 1 1 d .
N15 N 1.2208(8) -0.0662(4) 0.63169(19) 0.0398(16) Uani 1 1 d .
N16 N 1.1353(6) 0.2731(3) 0.51752(15) 0.0232(12) Uani 1 1 d .
H16A H 1.2012 0.2343 0.5157 0.028 Uiso 1 1 calc R
C76 C 0.6558(7) 0.1059(3) 0.58610(17) 0.0176(12) Uani 1 1 d .
C77 C 0.6607(8) 0.0385(3) 0.60319(18) 0.0222(13) Uani 1 1 d .
H77 H 0.6142 -0.0019 0.5896 0.027 Uiso 1 1 calc R
C78 C 0.7341(8) 0.0316(3) 0.64023(18) 0.0249(14) Uani 1 1 d .
H78 H 0.7377 -0.0143 0.6520 0.030 Uiso 1 1 calc R
C79 C 0.8033(8) 0.0898(3) 0.66092(18) 0.0242(14) Uani 1 1 d .
C80 C 0.7905(8) 0.1570(3) 0.64357(19) 0.0268(14) Uani 1 1 d .
H80 H 0.8328 0.1977 0.6576 0.032 Uiso 1 1 calc R
C81 C 0.7182(8) 0.1657(3) 0.60682(18) 0.0218(13) Uani 1 1 d .
H81 H 0.7104 0.2120 0.5955 0.026 Uiso 1 1 calc R
C82 C 0.8951(9) 0.0796(4) 0.7001(2) 0.0379(18) Uani 1 1 d .
H82A H 0.8427 0.0383 0.7131 0.057 Uiso 1 1 calc GR
H82B H 0.8789 0.1225 0.7159 0.057 Uiso 1 1 calc GR
H82C H 1.0235 0.0712 0.6967 0.057 Uiso 1 1 calc GR
C83 C 0.9040(7) 0.0957(3) 0.50592(17) 0.0167(12) Uani 1 1 d .
H83 H 0.8583 0.0619 0.4854 0.020 Uiso 1 1 calc R
C84 C 0.9294(7) 0.2086(3) 0.47379(17) 0.0160(12) Uani 1 1 d .
C85 C 0.7311(7) 0.1915(3) 0.48083(17) 0.0176(12) Uani 1 1 d .
H85 H 0.6632 0.2359 0.4871 0.021 Uiso 1 1 calc R
C86 C 1.1437(7) 0.1179(3) 0.45868(16) 0.0170(12) Uani 1 1 d .
H86A H 1.0812 0.0802 0.4433 0.020 Uiso 1 1 calc R
H86B H 1.2572 0.0984 0.4699 0.020 Uiso 1 1 calc R
C87 C 1.1780(7) 0.1835(3) 0.43395(18) 0.0203(13) Uani 1 1 d .
H87A H 1.2201 0.1700 0.4080 0.024 Uiso 1 1 calc R
H87B H 1.2669 0.2158 0.4467 0.024 Uiso 1 1 calc R
C88 C 0.9906(7) 0.2178(3) 0.43134(16) 0.0177(12) Uani 1 1 d .
H88 H 1.0010 0.2697 0.4249 0.021 Uiso 1 1 calc R
C89 C 0.8744(8) 0.1792(3) 0.39982(18) 0.0227(13) Uani 1 1 d .
H89A H 0.8457 0.2139 0.3788 0.027 Uiso 1 1 calc R
H89B H 0.9477 0.1408 0.3885 0.027 Uiso 1 1 calc R
C90 C 0.7013(7) 0.1467(3) 0.41261(18) 0.0214(13) Uani 1 1 d .
H90 H 0.6314 0.1207 0.3939 0.026 Uiso 1 1 calc R
C91 C 0.6402(7) 0.1518(3) 0.44789(18) 0.0201(13) Uani 1 1 d .
H91 H 0.5302 0.1285 0.4529 0.024 Uiso 1 1 calc R
C92 C 0.9907(7) 0.0537(3) 0.53922(17) 0.0164(12) Uani 1 1 d .
C93 C 0.9804(8) -0.0201(3) 0.53860(18) 0.0204(13) Uani 1 1 d .
H93 H 0.9200 -0.0436 0.5175 0.025 Uiso 1 1 calc R
C94 C 1.0573(8) -0.0598(3) 0.56848(19) 0.0261(15) Uani 1 1 d .
H94 H 1.0503 -0.1105 0.5683 0.031 Uiso 1 1 calc R
C95 C 1.1449(8) -0.0243(3) 0.59872(19) 0.0234(14) Uani 1 1 d .
C96 C 1.1616(8) 0.0493(3) 0.59968(18) 0.0250(14) Uani 1 1 d .
H96 H 1.2251 0.0724 0.6205 0.030 Uiso 1 1 calc R
C97 C 1.0832(7) 0.0885(3) 0.56942(17) 0.0176(12) Uani 1 1 d .
H97 H 1.0927 0.1391 0.5693 0.021 Uiso 1 1 calc R
C98 C 0.9799(7) 0.2764(3) 0.49700(17) 0.0182(12) Uani 1 1 d .
C99 C 1.1997(9) 0.3306(4) 0.5425(2) 0.0333(17) Uani 1 1 d .
H99A H 1.1650 0.3770 0.5307 0.040 Uiso 1 1 calc R
H99B H 1.3324 0.3287 0.5446 0.040 Uiso 1 1 calc R
C100 C 1.1244(11) 0.3254(4) 0.5824(2) 0.0410(19) Uani 1 1 d .
H10A H 0.9947 0.3340 0.5808 0.061 Uiso 1 1 calc GR
H10B H 1.1818 0.3612 0.5994 0.061 Uiso 1 1 calc GR
H10C H 1.1476 0.2776 0.5930 0.061 Uiso 1 1 calc GR

loop_
_atom_site_aniso_label
_atom_site_aniso_U_11
_atom_site_aniso_U_22
_atom_site_aniso_U_33
_atom_site_aniso_U_23
_atom_site_aniso_U_13
_atom_site_aniso_U_12
S1 0.0108(7) 0.0215(8) 0.0276(8) -0.0010(7) 0.0015(6) 0.0018(6)
O1 0.018(2) 0.025(2) 0.035(3) 0.004(2) -0.0013(18) 0.0112(18)
O2 0.014(2) 0.027(2) 0.035(3) -0.005(2) 0.0052(18) -0.0046(18)
O3 0.042(3) 0.036(3) 0.040(3) -0.006(2) -0.014(2) -0.003(2)
O4 0.052(3) 0.016(2) 0.063(4) -0.013(2) -0.009(3) 0.001(2)
O5 0.022(2) 0.014(2) 0.041(3) -0.0007(19) -0.0016(19) -0.0034(17)
N1 0.011(2) 0.016(2) 0.026(3) -0.002(2) 0.004(2) -0.0039(19)
N2 0.011(2) 0.011(2) 0.030(3) -0.002(2) 0.004(2) -0.0026(18)
N3 0.034(3) 0.026(3) 0.031(3) -0.009(3) -0.001(3) -0.007(2)
N4 0.016(2) 0.013(2) 0.038(3) 0.002(2) -0.005(2) 0.000(2)
C1 0.009(3) 0.021(3) 0.023(3) 0.002(3) 0.005(2) 0.000(2)
C2 0.018(3) 0.016(3) 0.037(4) -0.002(3) 0.004(3) 0.001(2)
C3 0.019(3) 0.023(3) 0.030(4) 0.001(3) 0.002(3) 0.005(3)
C4 0.016(3) 0.037(4) 0.027(4) -0.005(3) 0.001(3) -0.001(3)
C5 0.018(3) 0.030(4) 0.037(4) -0.007(3) 0.006(3) 0.003(3)
C6 0.013(3) 0.022(3) 0.032(4) 0.000(3) 0.003(3) 0.000(2)
C7 0.031(4) 0.052(5) 0.036(4) -0.011(4) -0.006(3) 0.001(3)
C8 0.011(3) 0.014(3) 0.022(3) 0.001(2) 0.005(2) -0.002(2)
C9 0.010(3) 0.010(3) 0.026(3) -0.002(2) 0.000(2) -0.001(2)
C10 0.011(3) 0.015(3) 0.025(3) -0.001(2) 0.000(2) 0.000(2)
C11 0.020(3) 0.016(3) 0.031(4) 0.002(3) 0.007(3) -0.002(2)
C12 0.016(3) 0.017(3) 0.035(4) -0.005(3) 0.007(3) 0.000(2)
C13 0.013(3) 0.015(3) 0.033(4) -0.005(3) 0.005(2) 0.002(2)
C14 0.019(3) 0.022(3) 0.029(4) -0.002(3) -0.001(3) 0.005(3)
C15 0.016(3) 0.020(3) 0.034(4) -0.006(3) -0.006(3) 0.004(2)
C16 0.010(3) 0.021(3) 0.032(4) -0.006(3) -0.002(2) -0.003(2)
C17 0.015(3) 0.015(3) 0.022(3) 0.000(2) 0.005(2) -0.003(2)
C18 0.011(3) 0.014(3) 0.032(4) 0.001(2) 0.003(2) 0.000(2)
C19 0.013(3) 0.020(3) 0.026(3) 0.000(3) -0.001(2) 0.002(2)
C20 0.016(3) 0.017(3) 0.029(3) -0.004(3) 0.000(2) -0.006(2)
C21 0.022(3) 0.014(3) 0.031(4) 0.001(3) 0.001(3) -0.004(2)
C22 0.014(3) 0.019(3) 0.024(3) 0.001(2) 0.001(2) 0.001(2)
C23 0.016(3) 0.016(3) 0.030(3) 0.001(3) 0.002(2) 0.001(2)
C24 0.019(3) 0.020(3) 0.038(4) 0.008(3) -0.008(3) 0.003(2)
C25 0.032(4) 0.035(4) 0.038(4) 0.001(3) -0.012(3) 0.006(3)
S3 0.0130(7) 0.0247(8) 0.0225(8) -0.0035(7) -0.0007(6) 0.0008(6)
O11 0.018(2) 0.027(2) 0.029(3) -0.0098(19) 0.0012(18) 0.0066(18)
O12 0.014(2) 0.031(2) 0.027(2) -0.002(2) -0.0008(17) -0.0071(18)
O13 0.059(3) 0.023(3) 0.052(3) 0.006(2) 0.019(3) -0.006(2)
O14 0.041(3) 0.042(3) 0.041(3) 0.005(2) 0.020(2) -0.002(2)
O15 0.029(2) 0.015(2) 0.040(3) -0.004(2) 0.002(2) -0.0037(18)
N9 0.013(2) 0.017(2) 0.021(3) -0.002(2) -0.0043(19) -0.0053(19)
N10 0.015(2) 0.014(2) 0.022(3) 0.001(2) -0.004(2) -0.0013(19)
N11 0.025(3) 0.029(3) 0.040(4) 0.003(3) 0.006(3) -0.008(2)
N12 0.013(2) 0.016(3) 0.045(3) -0.007(2) 0.005(2) -0.001(2)
C51 0.014(3) 0.024(3) 0.018(3) -0.001(2) -0.003(2) -0.001(2)
C52 0.020(3) 0.023(3) 0.028(4) -0.004(3) -0.002(3) 0.005(3)
C53 0.025(3) 0.027(3) 0.028(4) 0.004(3) -0.005(3) -0.001(3)
C54 0.017(3) 0.036(4) 0.019(3) -0.001(3) -0.004(2) -0.001(3)
C55 0.022(3) 0.025(3) 0.025(3) -0.007(3) -0.004(3) 0.005(3)
C56 0.017(3) 0.023(3) 0.027(3) -0.003(3) -0.002(2) 0.005(3)
C57 0.028(4) 0.048(4) 0.023(4) 0.004(3) 0.001(3) -0.002(3)
C58 0.010(3) 0.013(3) 0.027(3) -0.006(2) -0.004(2) 0.000(2)
C59 0.013(3) 0.012(3) 0.022(3) -0.002(2) -0.004(2) -0.002(2)
C60 0.009(3) 0.016(3) 0.030(3) 0.000(2) 0.000(2) -0.001(2)
C61 0.016(3) 0.018(3) 0.025(3) -0.002(3) -0.003(2) -0.004(2)
C62 0.019(3) 0.014(3) 0.026(3) 0.001(2) -0.004(2) -0.002(2)
C63 0.018(3) 0.013(3) 0.021(3) -0.002(2) -0.001(2) -0.004(2)
C64 0.019(3) 0.020(3) 0.026(3) -0.002(3) 0.002(3) 0.000(2)
C65 0.015(3) 0.018(3) 0.032(4) 0.000(3) 0.004(3) 0.000(2)
C66 0.009(3) 0.022(3) 0.033(4) 0.005(3) 0.002(2) -0.001(2)
C67 0.013(3) 0.020(3) 0.017(3) -0.003(2) -0.004(2) -0.002(2)
C68 0.020(3) 0.021(3) 0.022(3) -0.003(3) 0.003(2) -0.004(2)
C69 0.027(3) 0.017(3) 0.028(4) -0.006(3) -0.002(3) -0.006(3)
C70 0.019(3) 0.020(3) 0.028(3) 0.007(3) 0.002(3) -0.005(2)
C71 0.012(3) 0.029(3) 0.025(3) 0.000(3) 0.003(2) 0.002(2)
C72 0.010(3) 0.018(3) 0.025(3) -0.003(2) 0.001(2) 0.000(2)
C73 0.017(3) 0.015(3) 0.027(3) -0.005(2) -0.006(2) -0.001(2)
C74 0.025(4) 0.032(4) 0.051(5) -0.013(3) 0.012(3) -0.001(3)
C75 0.054(5) 0.037(4) 0.032(4) -0.004(3) 0.018(4) -0.007(4)
S2 0.0107(7) 0.0184(7) 0.0218(8) -0.0004(6) -0.0002(5) -0.0012(6)
O6 0.015(2) 0.024(2) 0.030(2) 0.0037(19) 0.0025(17) -0.0099(17)
O7 0.0111(19) 0.023(2) 0.032(3) -0.0017(19) -0.0024(17) 0.0056(17)
O8 0.049(3) 0.056(4) 0.039(3) -0.010(3) 0.017(3) 0.008(3)
O9 0.049(3) 0.030(3) 0.046(3) -0.020(2) -0.005(3) 0.016(2)
O10 0.020(2) 0.012(2) 0.031(2) 0.0032(17) 0.0026(18) 0.0006(16)
N5 0.015(2) 0.012(2) 0.019(3) -0.0044(19) -0.0029(19) 0.0016(19)
N6 0.012(2) 0.008(2) 0.023(3) 0.0020(19) -0.0017(19) 0.0020(18)
N7 0.026(3) 0.038(4) 0.031(3) -0.013(3) -0.005(2) 0.010(3)
N8 0.017(2) 0.012(2) 0.030(3) 0.004(2) 0.004(2) -0.0012(19)
C26 0.009(3) 0.019(3) 0.020(3) -0.002(2) -0.002(2) 0.003(2)
C27 0.014(3) 0.018(3) 0.027(3) 0.001(3) 0.000(2) 0.001(2)
C28 0.017(3) 0.029(3) 0.023(3) 0.005(3) -0.004(2) 0.002(3)
C29 0.016(3) 0.033(4) 0.022(3) -0.001(3) -0.005(2) 0.001(3)
C30 0.019(3) 0.023(3) 0.024(3) 0.000(3) -0.005(2) 0.002(2)
C31 0.017(3) 0.015(3) 0.025(3) 0.001(2) -0.002(2) -0.002(2)
C32 0.034(4) 0.033(4) 0.020(3) 0.000(3) -0.001(3) 0.004(3)
C33 0.012(3) 0.014(3) 0.018(3) 0.002(2) -0.001(2) -0.002(2)
C34 0.013(3) 0.014(3) 0.022(3) 0.003(2) 0.000(2) 0.003(2)
C35 0.017(3) 0.016(3) 0.018(3) 0.000(2) 0.001(2) 0.002(2)
C36 0.015(3) 0.021(3) 0.020(3) 0.001(3) -0.004(2) 0.003(2)
C37 0.023(3) 0.013(3) 0.021(3) 0.004(2) -0.001(2) 0.001(2)
C38 0.016(3) 0.017(3) 0.021(3) -0.001(2) 0.000(2) 0.002(2)
C39 0.027(3) 0.019(3) 0.019(3) -0.002(2) 0.008(3) 0.000(3)
C40 0.021(3) 0.019(3) 0.026(3) 0.002(3) 0.007(3) -0.001(2)
C41 0.016(3) 0.018(3) 0.028(4) -0.002(3) 0.006(2) -0.002(2)
C42 0.011(3) 0.015(3) 0.020(3) 0.000(2) -0.002(2) 0.000(2)
C43 0.014(3) 0.016(3) 0.026(3) -0.001(2) 0.001(2) 0.000(2)
C44 0.015(3) 0.028(3) 0.024(3) -0.001(3) 0.002(2) 0.005(2)
C45 0.015(3) 0.026(3) 0.018(3) -0.007(3) -0.003(2) 0.004(2)
C46 0.026(3) 0.021(3) 0.025(3) -0.008(3) -0.007(3) 0.005(3)
C47 0.020(3) 0.017(3) 0.022(3) 0.003(2) -0.002(2) 0.003(2)
C48 0.013(3) 0.013(3) 0.019(3) 0.000(2) -0.002(2) -0.002(2)
C49 0.024(3) 0.019(3) 0.048(4) 0.004(3) 0.017(3) -0.005(3)
C50 0.058(5) 0.039(4) 0.045(5) 0.020(4) 0.032(4) 0.026(4)
S4 0.0109(6) 0.0195(7) 0.0230(8) 0.0011(6) 0.0019(5) -0.0008(6)
O16 0.018(2) 0.022(2) 0.030(3) -0.0004(18) -0.0007(18) -0.0092(18)
O17 0.011(2) 0.028(2) 0.034(3) 0.006(2) 0.0029(18) 0.0071(17)
O18 0.071(4) 0.040(3) 0.056(4) 0.020(3) 0.003(3) 0.022(3)
O19 0.060(4) 0.068(4) 0.043(4) 0.027(3) -0.022(3) 0.000(3)
O20 0.019(2) 0.017(2) 0.027(2) -0.0023(18) -0.0004(17) 0.0028(17)
N13 0.012(2) 0.015(2) 0.022(3) 0.005(2) 0.0046(19) 0.0030(19)
N14 0.009(2) 0.010(2) 0.023(3) -0.002(2) 0.0019(19) 0.0002(18)
N15 0.029(3) 0.046(4) 0.045(4) 0.022(3) 0.007(3) 0.015(3)
N16 0.018(3) 0.014(3) 0.037(3) -0.008(2) -0.006(2) 0.002(2)
C76 0.011(3) 0.023(3) 0.019(3) 0.002(2) 0.002(2) 0.001(2)
C77 0.019(3) 0.025(3) 0.023(3) 0.002(3) 0.003(2) -0.004(3)
C78 0.020(3) 0.029(3) 0.026(4) 0.008(3) 0.004(3) 0.000(3)
C79 0.018(3) 0.038(4) 0.017(3) 0.000(3) 0.003(2) -0.001(3)
C80 0.028(3) 0.026(3) 0.026(4) -0.010(3) 0.005(3) -0.003(3)
C81 0.016(3) 0.021(3) 0.029(4) 0.000(3) 0.004(3) 0.005(2)
C82 0.022(4) 0.064(5) 0.027(4) 0.004(4) 0.000(3) -0.002(3)
C83 0.015(3) 0.011(3) 0.024(3) -0.002(2) 0.001(2) -0.001(2)
C84 0.010(3) 0.017(3) 0.022(3) 0.001(2) 0.001(2) 0.002(2)
C85 0.011(3) 0.016(3) 0.026(3) 0.005(2) 0.003(2) 0.000(2)
C86 0.016(3) 0.016(3) 0.019(3) -0.001(2) 0.003(2) -0.002(2)
C87 0.014(3) 0.019(3) 0.028(3) 0.002(3) 0.007(2) -0.001(2)
C88 0.015(3) 0.017(3) 0.021(3) 0.001(2) -0.001(2) 0.001(2)
C89 0.019(3) 0.024(3) 0.025(3) -0.003(3) 0.002(3) -0.002(3)
C90 0.015(3) 0.023(3) 0.026(3) 0.002(3) -0.007(2) 0.000(2)
C91 0.011(3) 0.021(3) 0.027(3) 0.004(3) -0.007(2) -0.004(2)
C92 0.006(2) 0.018(3) 0.026(3) 0.000(2) 0.001(2) 0.003(2)
C93 0.018(3) 0.016(3) 0.027(3) 0.000(3) -0.001(2) -0.001(2)
C94 0.026(3) 0.016(3) 0.036(4) 0.005(3) 0.010(3) 0.009(3)
C95 0.013(3) 0.028(3) 0.029(4) 0.010(3) 0.001(3) 0.010(3)
C96 0.017(3) 0.035(4) 0.024(3) 0.000(3) 0.001(3) 0.005(3)
C97 0.013(3) 0.016(3) 0.023(3) 0.000(2) 0.002(2) 0.001(2)
C98 0.013(3) 0.017(3) 0.025(3) 0.000(2) 0.003(2) -0.002(2)
C99 0.029(4) 0.021(3) 0.050(5) -0.010(3) -0.012(3) -0.001(3)
C100 0.064(5) 0.028(4) 0.030(4) -0.003(3) -0.025(4) 0.003(4)

loop_
_atom_type_symbol
_atom_type_description
_atom_type_scat_dispersion_real
_atom_type_scat_dispersion_imag
_atom_type_scat_source
C C 0.0033 0.0016 'International Tables Vol C Tables 4.2.6.8 and 6.1.1.4'
H H 0.0000 0.0000 'International Tables Vol C Tables 4.2.6.8 and 6.1.1.4'
N N 0.0061 0.0033 'International Tables Vol C Tables 4.2.6.8 and 6.1.1.4'
O O 0.0106 0.0060 'International Tables Vol C Tables 4.2.6.8 and 6.1.1.4'
S S 0.1246 0.1234 'International Tables Vol C Tables 4.2.6.8 and 6.1.1.4'

loop_
_geom_angle_atom_site_label_1
_geom_angle_atom_site_label_2
_geom_angle_atom_site_label_3
_geom_angle
O1 S1 N1 110.6(3)
O1 S1 C1 108.5(3)
O2 S1 O1 119.9(3)
O2 S1 N1 105.5(2)
O2 S1 C1 108.7(3)
N1 S1 C1 102.2(3)
C8 N1 S1 120.7(4)
C8 N1 C10 108.3(4)
C10 N1 S1 119.9(3)
C8 N2 C9 110.1(4)
C8 N2 C11 114.7(4)
C9 N2 C11 108.6(4)
O3 N3 C20 118.4(5)
O4 N3 O3 123.5(6)
O4 N3 C20 118.2(6)
C23 N4 H4 118.3
C23 N4 C24 123.5(5)
C24 N4 H4 118.3
C2 C1 S1 118.2(5)
C6 C1 S1 120.7(5)
C6 C1 C2 121.1(6)
C1 C2 H2 120.9
C3 C2 C1 118.2(6)
C3 C2 H2 120.9
C2 C3 H3 119.2
C2 C3 C4 121.6(6)
C4 C3 H3 119.2
C3 C4 C7 120.6(6)
C5 C4 C3 118.5(6)
C5 C4 C7 120.9(6)
C4 C5 H5 119.5
C4 C5 C6 121.1(6)
C6 C5 H5 119.5
C1 C6 C5 119.4(6)
C1 C6 H6 120.3
C5 C6 H6 120.3
C4 C7 H7A 109.5
C4 C7 H7B 109.5
C4 C7 H7C 109.5
H7A C7 H7B 109.5
H7A C7 H7C 109.5
H7B C7 H7C 109.5
N1 C8 H8 110.7
N1 C8 C17 112.3(5)
N2 C8 N1 100.1(4)
N2 C8 H8 110.7
N2 C8 C17 111.8(5)
C17 C8 H8 110.7
N2 C9 C10 105.9(4)
N2 C9 C13 105.6(4)
N2 C9 C23 111.0(5)
C13 C9 C10 116.9(5)
C13 C9 C23 110.8(5)
C23 C9 C10 106.6(4)
N1 C10 C9 100.9(4)
N1 C10 H10 109.0
C9 C10 H10 109.0
C16 C10 N1 114.0(5)
C16 C10 C9 114.7(5)
C16 C10 H10 109.0
N2 C11 H11A 110.8
N2 C11 H11B 110.8
N2 C11 C12 104.6(5)
H11A C11 H11B 108.9
C12 C11 H11A 110.8
C12 C11 H11B 110.8
C11 C12 H12A 111.3
C11 C12 H12B 111.3
C11 C12 C13 102.1(5)
H12A C12 H12B 109.2
C13 C12 H12A 111.3
C13 C12 H12B 111.3
C9 C13 C12 100.7(5)
C9 C13 H13 109.6
C12 C13 H13 109.6
C14 C13 C9 115.3(5)
C14 C13 C12 111.6(5)
C14 C13 H13 109.6
C13 C14 H14A 109.1
C13 C14 H14B 109.1
H14A C14 H14B 107.8
C15 C14 C13 112.6(5)
C15 C14 H14A 109.1
C15 C14 H14B 109.1
C14 C15 H15 118.1
C16 C15 C14 123.8(6)
C16 C15 H15 118.1
C10 C16 H16 118.0
C15 C16 C10 124.0(5)
C15 C16 H16 118.0
C18 C17 C8 121.6(5)
C18 C17 C22 119.5(5)
C22 C17 C8 118.9(5)
C17 C18 H18 119.5
C19 C18 C17 121.0(5)
C19 C18 H18 119.5
C18 C19 H19 120.8
C18 C19 C20 118.4(6)
C20 C19 H19 120.8
C19 C20 N3 118.7(6)
C21 C20 N3 119.2(5)
C21 C20 C19 122.1(6)
C20 C21 H21 120.2
C20 C21 C22 119.6(5)
C22 C21 H21 120.2
C17 C22 H22 120.4
C21 C22 C17 119.3(6)
C21 C22 H22 120.4
O5 C23 N4 124.3(6)
O5 C23 C9 118.7(5)
N4 C23 C9 117.1(5)
N4 C24 H24A 109.4
N4 C24 H24B 109.4
N4 C24 C25 111.4(5)
H24A C24 H24B 108.0
C25 C24 H24A 109.4
C25 C24 H24B 109.4
C24 C25 H25A 109.5
C24 C25 H25B 109.5
C24 C25 H25C 109.5
H25A C25 H25B 109.5
H25A C25 H25C 109.5
H25B C25 H25C 109.5
O11 S3 O12 119.0(3)
O11 S3 N9 110.6(2)
O11 S3 C51 108.2(3)
O12 S3 N9 105.2(3)
O12 S3 C51 109.5(3)
N9 S3 C51 103.1(3)
C58 N9 S3 119.8(4)
C58 N9 C60 106.9(4)
C60 N9 S3 118.0(4)
C58 N10 C59 108.6(4)
C58 N10 C61 116.0(4)
C61 N10 C59 109.4(4)
O13 N11 C70 117.7(5)
O14 N11 O13 123.6(6)
O14 N11 C70 118.7(5)
C73 N12 H12 118.6
C73 N12 C74 122.9(5)
C74 N12 H12 118.6
C52 C51 S3 119.5(5)
C52 C51 C56 121.1(6)
C56 C51 S3 119.3(5)
C51 C52 H52 120.2
C51 C52 C53 119.5(6)
C53 C52 H52 120.2
C52 C53 H53 119.8
C52 C53 C54 120.5(6)
C54 C53 H53 119.8
C53 C54 C55 119.1(6)
C53 C54 C57 119.7(6)
C55 C54 C57 121.2(6)
C54 C55 H55 119.5
C56 C55 C54 120.9(6)
C56 C55 H55 119.5
C51 C56 H56 120.6
C55 C56 C51 118.7(6)
C55 C56 H56 120.6
C54 C57 H57A 109.5
C54 C57 H57B 109.5
C54 C57 H57C 109.5
H57A C57 H57B 109.5
H57A C57 H57C 109.5
H57B C57 H57C 109.5
N9 C58 H58 109.8
N9 C58 C67 114.5(5)
N10 C58 N9 100.3(4)
N10 C58 H58 109.8
N10 C58 C67 112.2(4)
C67 C58 H58 109.8
N10 C59 C60 106.3(4)
N10 C59 C63 105.3(4)
N10 C59 C73 110.3(5)
C60 C59 C73 106.9(4)
C63 C59 C60 118.5(5)
C63 C59 C73 109.5(5)
N9 C60 C59 99.7(4)
N9 C60 H60 109.9
N9 C60 C66 112.5(5)
C59 C60 H60 109.9
C66 C60 C59 114.4(5)
C66 C60 H60 109.9
N10 C61 H61A 111.1
N10 C61 H61B 111.1
N10 C61 C62 103.4(4)
H61A C61 H61B 109.0
C62 C61 H61A 111.1
C62 C61 H61B 111.1
C61 C62 H62A 111.5
C61 C62 H62B 111.5
H62A C62 H62B 109.3
C63 C62 C61 101.3(4)
C63 C62 H62A 111.5
C63 C62 H62B 111.5
C59 C63 C62 101.3(4)
C59 C63 H63 110.2
C62 C63 H63 110.2
C64 C63 C59 115.1(5)
C64 C63 C62 109.6(5)
C64 C63 H63 110.2
C63 C64 H64A 108.5
C63 C64 H64B 108.5
H64A C64 H64B 107.5
C65 C64 C63 115.1(5)
C65 C64 H64A 108.5
C65 C64 H64B 108.5
C64 C65 H65 118.3
C66 C65 C64 123.4(5)
C66 C65 H65 118.3
C60 C66 H66 117.5
C65 C66 C60 125.0(5)
C65 C66 H66 117.5
C68 C67 C58 119.6(5)
C72 C67 C58 120.4(5)
C72 C67 C68 120.1(5)
C67 C68 H68 119.9
C69 C68 C67 120.2(6)
C69 C68 H68 119.9
C68 C69 H69 120.9
C70 C69 C68 118.3(6)
C70 C69 H69 120.9
C69 C70 N11 118.5(5)
C69 C70 C71 122.7(6)
C71 C70 N11 118.8(6)
C70 C71 H71 120.7
C70 C71 C72 118.6(6)
C72 C71 H71 120.7
C67 C72 H72 120.0
C71 C72 C67 120.0(5)
C71 C72 H72 120.0
O15 C73 N12 124.1(5)
O15 C73 C59 118.9(5)
N12 C73 C59 117.0(5)
N12 C74 H74A 109.6
N12 C74 H74B 109.6
N12 C74 C75 110.2(6)
H74A C74 H74B 108.1
C75 C74 H74A 109.6
C75 C74 H74B 109.6
C74 C75 H75A 109.5
C74 C75 H75B 109.5
C74 C75 H75C 109.5
H75A C75 H75B 109.5
H75A C75 H75C 109.5
H75B C75 H75C 109.5
O6 S2 O7 118.5(2)
O6 S2 N5 110.9(2)
O6 S2 C26 108.5(3)
O7 S2 N5 104.9(2)
O7 S2 C26 109.5(3)
N5 S2 C26 103.5(2)
C33 N5 S2 118.2(4)
C33 N5 C35 105.7(4)
C35 N5 S2 118.0(4)
C33 N6 C34 108.8(4)
C33 N6 C36 112.3(4)
C36 N6 C34 106.9(4)
O8 N7 O9 123.5(6)
O8 N7 C45 118.4(6)
O9 N7 C45 118.1(6)
C48 N8 H8A 118.6
C48 N8 C49 122.7(5)
C49 N8 H8A 118.6
C27 C26 S2 118.9(4)
C27 C26 C31 121.8(5)
C31 C26 S2 119.3(4)
C26 C27 H27 120.6
C26 C27 C28 118.9(6)
C28 C27 H27 120.6
C27 C28 H28 119.8
C27 C28 C29 120.4(6)
C29 C28 H28 119.8
C28 C29 C30 119.3(6)
C28 C29 C32 121.2(6)
C30 C29 C32 119.5(6)
C29 C30 H30 119.9
C31 C30 C29 120.3(6)
C31 C30 H30 119.9
C26 C31 H31 120.4
C30 C31 C26 119.3(5)
C30 C31 H31 120.4
C29 C32 H32A 109.5
C29 C32 H32B 109.5
C29 C32 H32C 109.5
H32A C32 H32B 109.5
H32A C32 H32C 109.5
H32B C32 H32C 109.5
N5 C33 H33 110.2
N5 C33 C42 113.0(5)
N6 C33 N5 101.4(4)
N6 C33 H33 110.2
N6 C33 C42 111.6(4)
C42 C33 H33 110.2
N6 C34 C35 104.9(4)
N6 C34 C38 106.7(4)
N6 C34 C48 111.8(4)
C38 C34 C35 115.3(5)
C48 C34 C35 107.5(4)
C48 C34 C38 110.6(5)
N5 C35 C34 100.9(4)
N5 C35 H35 108.9
N5 C35 C41 114.8(5)
C34 C35 H35 108.9
C41 C35 C34 114.2(5)
C41 C35 H35 108.9
N6 C36 H36A 110.6
N6 C36 H36B 110.6
N6 C36 C37 105.6(4)
H36A C36 H36B 108.8
C37 C36 H36A 110.6
C37 C36 H36B 110.6
C36 C37 H37A 111.2
C36 C37 H37B 111.2
C36 C37 C38 102.6(5)
H37A C37 H37B 109.2
C38 C37 H37A 111.2
C38 C37 H37B 111.2
C34 C38 H38 108.3
C37 C38 C34 104.1(4)
C37 C38 H38 108.3
C37 C38 C39 114.0(5)
C39 C38 C34 113.5(5)
C39 C38 H38 108.3
C38 C39 H39A 109.7
C38 C39 H39B 109.7
H39A C39 H39B 108.2
C40 C39 C38 109.9(5)
C40 C39 H39A 109.7
C40 C39 H39B 109.7
C39 C40 H40 119.1
C41 C40 C39 121.8(5)
C41 C40 H40 119.1
C35 C41 H41 119.1
C40 C41 C35 121.9(5)
C40 C41 H41 119.1
C43 C42 C33 121.3(5)
C43 C42 C47 120.1(5)
C47 C42 C33 118.6(5)
C42 C43 H43 120.0
C44 C43 C42 120.1(5)
C44 C43 H43 120.0
C43 C44 H44 120.7
C45 C44 C43 118.6(6)
C45 C44 H44 120.7
C44 C45 N7 118.6(5)
C46 C45 N7 118.5(6)
C46 C45 C44 122.8(5)
C45 C46 H46 120.9
C45 C46 C47 118.3(6)
C47 C46 H46 120.9
C42 C47 C46 120.0(6)
C42 C47 H47 120.0
C46 C47 H47 120.0
O10 C48 N8 123.6(5)
O10 C48 C34 119.2(5)
N8 C48 C34 117.1(5)
N8 C49 H49A 109.4
N8 C49 H49B 109.4
N8 C49 C50 111.1(6)
H49A C49 H49B 108.0
C50 C49 H49A 109.4
C50 C49 H49B 109.4
C49 C50 H50A 109.5
C49 C50 H50B 109.5
C49 C50 H50C 109.5
H50A C50 H50B 109.5
H50A C50 H50C 109.5
H50B C50 H50C 109.5
O16 S4 O17 118.6(3)
O16 S4 N13 112.1(2)
O16 S4 C76 108.2(3)
O17 S4 N13 104.7(2)
O17 S4 C76 110.0(3)
N13 S4 C76 102.0(3)
C83 N13 S4 120.4(4)
C83 N13 C85 103.9(4)
C85 N13 S4 117.7(4)
C83 N14 C84 109.3(4)
C83 N14 C86 116.6(4)
C86 N14 C84 109.2(4)
O18 N15 C95 117.7(7)
O19 N15 O18 124.0(6)
O19 N15 C95 118.3(6)
C98 N16 H16A 118.5
C98 N16 C99 123.0(5)
C99 N16 H16A 118.5
C77 C76 S4 119.8(5)
C77 C76 C81 120.4(5)
C81 C76 S4 119.8(4)
C76 C77 H77 120.6
C78 C77 C76 118.7(6)
C78 C77 H77 120.6
C77 C78 H78 119.0
C77 C78 C79 122.0(6)
C79 C78 H78 119.0
C78 C79 C80 117.9(6)
C78 C79 C82 120.6(6)
C80 C79 C82 121.5(6)
C79 C80 H80 119.2
C81 C80 C79 121.5(6)
C81 C80 H80 119.2
C76 C81 H81 120.3
C80 C81 C76 119.4(6)
C80 C81 H81 120.3
C79 C82 H82A 109.5
C79 C82 H82B 109.5
C79 C82 H82C 109.5
H82A C82 H82B 109.5
H82A C82 H82C 109.5
H82B C82 H82C 109.5
N13 C83 H83 109.5
N13 C83 C92 115.9(5)
N14 C83 N13 100.1(4)
N14 C83 H83 109.5
N14 C83 C92 111.8(4)
C92 C83 H83 109.5
N14 C84 C85 104.8(4)
N14 C84 C88 105.1(4)
N14 C84 C98 110.9(5)
C85 C84 C88 118.9(5)
C85 C84 C98 108.1(4)
C98 C84 C88 108.9(4)
N13 C85 C84 98.1(4)
N13 C85 H85 110.8
C84 C85 H85 110.8
C91 C85 N13 112.3(5)
C91 C85 C84 113.4(5)
C91 C85 H85 110.8
N14 C86 H86A 111.2
N14 C86 H86B 111.2
N14 C86 C87 102.9(4)
H86A C86 H86B 109.1
C87 C86 H86A 111.2
C87 C86 H86B 111.2
C86 C87 H87A 111.4
C86 C87 H87B 111.4
C86 C87 C88 101.6(4)
H87A C87 H87B 109.3
C88 C87 H87A 111.4
C88 C87 H87B 111.4
C84 C88 H88 110.0
C87 C88 C84 101.1(4)
C87 C88 H88 110.0
C87 C88 C89 109.6(5)
C89 C88 C84 115.8(5)
C89 C88 H88 110.0
C88 C89 H89A 108.1
C88 C89 H89B 108.1
H89A C89 H89B 107.3
C90 C89 C88 116.8(5)
C90 C89 H89A 108.1
C90 C89 H89B 108.1
C89 C90 H90 117.8
C91 C90 C89 124.5(6)
C91 C90 H90 117.8
C85 C91 H91 117.5
C90 C91 C85 125.0(5)
C90 C91 H91 117.5
C93 C92 C83 118.9(5)
C93 C92 C97 120.4(5)
C97 C92 C83 120.7(5)
C92 C93 H93 119.9
C94 C93 C92 120.3(6)
C94 C93 H93 119.9
C93 C94 H94 120.7
C93 C94 C95 118.6(6)
C95 C94 H94 120.7
C94 C95 N15 118.9(6)
C94 C95 C96 122.5(6)
C96 C95 N15 118.6(6)
C95 C96 H96 120.9
C95 C96 C97 118.2(6)
C97 C96 H96 120.9
C92 C97 H97 120.0
C96 C97 C92 120.1(5)
C96 C97 H97 120.0
O20 C98 N16 123.8(5)
O20 C98 C84 120.6(5)
N16 C98 C84 115.4(5)
N16 C99 H99A 109.3
N16 C99 H99B 109.3
N16 C99 C100 111.6(6)
H99A C99 H99B 108.0
C100 C99 H99A 109.3
C100 C99 H99B 109.3
C99 C100 H10A 109.5
C99 C100 H10B 109.5
C99 C100 H10C 109.5
H10A C100 H10B 109.5
H10A C100 H10C 109.5
H10B C100 H10C 109.5

loop_
_geom_bond_atom_site_label_1
_geom_bond_atom_site_label_2
_geom_bond_distance
S1 O1 1.439(4)
S1 O2 1.439(4)
S1 N1 1.635(5)
S1 C1 1.755(6)
O3 N3 1.228(7)
O4 N3 1.227(7)
O5 C23 1.241(7)
N1 C8 1.487(7)
N1 C10 1.509(7)
N2 C8 1.464(7)
N2 C9 1.480(7)
N2 C11 1.488(7)
N3 C20 1.469(8)
N4 H4 0.8800
N4 C23 1.323(8)
N4 C24 1.467(7)
C1 C2 1.414(8)
C1 C6 1.372(8)
C2 H2 0.9500
C2 C3 1.377(9)
C3 H3 0.9500
C3 C4 1.403(9)
C4 C5 1.384(9)
C4 C7 1.514(9)
C5 H5 0.9500
C5 C6 1.393(9)
C6 H6 0.9500
C7 H7A 0.9800
C7 H7B 0.9800
C7 H7C 0.9800
C8 H8 1.0000
C8 C17 1.508(8)
C9 C10 1.551(7)
C9 C13 1.533(8)
C9 C23 1.534(8)
C10 H10 1.0000
C10 C16 1.506(8)
C11 H11A 0.9900
C11 H11B 0.9900
C11 C12 1.530(8)
C12 H12A 0.9900
C12 H12B 0.9900
C12 C13 1.545(8)
C13 H13 1.0000
C13 C14 1.531(8)
C14 H14A 0.9900
C14 H14B 0.9900
C14 C15 1.479(8)
C15 H15 0.9500
C15 C16 1.323(9)
C16 H16 0.9500
C17 C18 1.394(8)
C17 C22 1.402(8)
C18 H18 0.9500
C18 C19 1.377(8)
C19 H19 0.9500
C19 C20 1.388(8)
C20 C21 1.370(9)
C21 H21 0.9500
C21 C22 1.392(8)
C22 H22 0.9500
C24 H24A 0.9900
C24 H24B 0.9900
C24 C25 1.507(10)
C25 H25A 0.9800
C25 H25B 0.9800
C25 H25C 0.9800
S3 O11 1.437(4)
S3 O12 1.438(4)
S3 N9 1.656(5)
S3 C51 1.757(6)
O13 N11 1.231(7)
O14 N11 1.227(7)
O15 C73 1.235(7)
N9 C58 1.473(7)
N9 C60 1.499(7)
N10 C58 1.468(7)
N10 C59 1.479(7)
N10 C61 1.474(7)
N11 C70 1.474(8)
N12 H12 0.8800
N12 C73 1.327(8)
N12 C74 1.479(8)
C51 C52 1.381(8)
C51 C56 1.397(8)
C52 H52 0.9500
C52 C53 1.385(9)
C53 H53 0.9500
C53 C54 1.394(9)
C54 C55 1.396(9)
C54 C57 1.503(9)
C55 H55 0.9500
C55 C56 1.382(9)
C56 H56 0.9500
C57 H57A 0.9800
C57 H57B 0.9800
C57 H57C 0.9800
C58 H58 1.0000
C58 C67 1.512(8)
C59 C60 1.539(8)
C59 C63 1.534(8)
C59 C73 1.551(8)
C60 H60 1.0000
C60 C66 1.506(8)
C61 H61A 0.9900
C61 H61B 0.9900
C61 C62 1.540(8)
C62 H62A 0.9900
C62 H62B 0.9900
C62 C63 1.539(8)
C63 H63 1.0000
C63 C64 1.531(8)
C64 H64A 0.9900
C64 H64B 0.9900
C64 C65 1.504(8)
C65 H65 0.9500
C65 C66 1.322(9)
C66 H66 0.9500
C67 C68 1.395(8)
C67 C72 1.387(8)
C68 H68 0.9500
C68 C69 1.382(8)
C69 H69 0.9500
C69 C70 1.378(9)
C70 C71 1.380(9)
C71 H71 0.9500
C71 C72 1.383(8)
C72 H72 0.9500
C74 H74A 0.9900
C74 H74B 0.9900
C74 C75 1.523(10)
C75 H75A 0.9800
C75 H75B 0.9800
C75 H75C 0.9800
S2 O6 1.447(4)
S2 O7 1.449(4)
S2 N5 1.653(5)
S2 C26 1.761(6)
O8 N7 1.222(7)
O9 N7 1.237(7)
O10 C48 1.245(6)
N5 C33 1.487(7)
N5 C35 1.491(7)
N6 C33 1.461(7)
N6 C34 1.492(7)
N6 C36 1.490(7)
N7 C45 1.477(8)
N8 H8A 0.8800
N8 C48 1.334(7)
N8 C49 1.459(7)
C26 C27 1.381(8)
C26 C31 1.383(8)
C27 H27 0.9500
C27 C28 1.393(8)
C28 H28 0.9500
C28 C29 1.396(9)
C29 C30 1.402(9)
C29 C32 1.508(9)
C30 H30 0.9500
C30 C31 1.382(8)
C31 H31 0.9500
C32 H32A 0.9800
C32 H32B 0.9800
C32 H32C 0.9800
C33 H33 1.0000
C33 C42 1.515(8)
C34 C35 1.564(8)
C34 C38 1.551(8)
C34 C48 1.518(7)
C35 H35 1.0000
C35 C41 1.509(8)
C36 H36A 0.9900
C36 H36B 0.9900
C36 C37 1.518(8)
C37 H37A 0.9900
C37 H37B 0.9900
C37 C38 1.523(8)
C38 H38 1.0000
C38 C39 1.545(8)
C39 H39A 0.9900
C39 H39B 0.9900
C39 C40 1.499(8)
C40 H40 0.9500
C40 C41 1.320(8)
C41 H41 0.9500
C42 C43 1.392(8)
C42 C47 1.394(8)
C43 H43 0.9500
C43 C44 1.385(8)
C44 H44 0.9500
C44 C45 1.382(8)
C45 C46 1.375(9)
C46 H46 0.9500
C46 C47 1.396(8)
C47 H47 0.9500
C49 H49A 0.9900
C49 H49B 0.9900
C49 C50 1.507(10)
C50 H50A 0.9800
C50 H50B 0.9800
C50 H50C 0.9800
S4 O16 1.439(4)
S4 O17 1.446(4)
S4 N13 1.646(5)
S4 C76 1.754(6)
O18 N15 1.242(8)
O19 N15 1.226(8)
O20 C98 1.231(7)
N13 C83 1.485(7)
N13 C85 1.510(7)
N14 C83 1.459(7)
N14 C84 1.478(7)
N14 C86 1.465(7)
N15 C95 1.478(8)
N16 H16A 0.8800
N16 C98 1.340(7)
N16 C99 1.449(8)
C76 C77 1.391(8)
C76 C81 1.399(8)
C77 H77 0.9500
C77 C78 1.379(9)
C78 H78 0.9500
C78 C79 1.391(9)
C79 C80 1.394(9)
C79 C82 1.505(9)
C80 H80 0.9500
C80 C81 1.370(9)
C81 H81 0.9500
C82 H82A 0.9800
C82 H82B 0.9800
C82 H82C 0.9800
C83 H83 1.0000
C83 C92 1.518(8)
C84 C85 1.539(7)
C84 C88 1.554(8)
C84 C98 1.539(8)
C85 H85 1.0000
C85 C91 1.500(8)
C86 H86A 0.9900
C86 H86B 0.9900
C86 C87 1.519(8)
C87 H87A 0.9900
C87 H87B 0.9900
C87 C88 1.537(8)
C88 H88 1.0000
C88 C89 1.546(8)
C89 H89A 0.9900
C89 H89B 0.9900
C89 C90 1.505(8)
C90 H90 0.9500
C90 C91 1.314(8)
C91 H91 0.9500
C92 C93 1.383(8)
C92 C97 1.392(8)
C93 H93 0.9500
C93 C94 1.379(9)
C94 H94 0.9500
C94 C95 1.382(9)
C95 C96 1.383(9)
C96 H96 0.9500
C96 C97 1.388(8)
C97 H97 0.9500
C99 H99A 0.9900
C99 H99B 0.9900
C99 C100 1.503(10)
C100 H10A 0.9800
C100 H10B 0.9800
C100 H10C 0.9800

loop_
_geom_torsion_atom_site_label_1
_geom_torsion_atom_site_label_2
_geom_torsion_atom_site_label_3
_geom_torsion_atom_site_label_4
_geom_torsion
S1 N1 C8 N2 -176.7(4)
S1 N1 C8 C17 -58.0(6)
S1 N1 C10 C9 -176.4(4)
S1 N1 C10 C16 -52.9(6)
S1 C1 C2 C3 -177.0(4)
S1 C1 C6 C5 176.9(5)
O1 S1 N1 C8 -31.5(5)
O1 S1 N1 C10 108.3(4)
O1 S1 C1 C2 174.6(4)
O1 S1 C1 C6 -4.5(5)
O2 S1 N1 C8 -162.6(4)
O2 S1 N1 C10 -22.8(5)
O2 S1 C1 C2 -53.5(5)
O2 S1 C1 C6 127.4(5)
O3 N3 C20 C19 -7.4(8)
O3 N3 C20 C21 174.6(6)
O4 N3 C20 C19 172.6(6)
O4 N3 C20 C21 -5.3(9)
N1 S1 C1 C2 57.7(5)
N1 S1 C1 C6 -121.4(5)
N1 C8 C17 C18 -63.1(7)
N1 C8 C17 C22 116.9(6)
N1 C10 C16 C15 -104.9(6)
N2 C8 C17 C18 48.5(7)
N2 C8 C17 C22 -131.5(5)
N2 C9 C10 N1 11.9(5)
N2 C9 C10 C16 -111.1(5)
N2 C9 C13 C12 -34.9(5)
N2 C9 C13 C14 85.4(6)
N2 C9 C23 O5 178.8(5)
N2 C9 C23 N4 -1.6(7)
N2 C11 C12 C13 -34.9(6)
N3 C20 C21 C22 174.5(5)
C1 S1 N1 C8 83.8(5)
C1 S1 N1 C10 -136.4(4)
C1 C2 C3 C4 1.1(9)
C2 C1 C6 C5 -2.1(8)
C2 C3 C4 C5 -4.1(9)
C2 C3 C4 C7 175.8(6)
C3 C4 C5 C6 4.0(9)
C4 C5 C6 C1 -0.9(9)
C6 C1 C2 C3 2.1(8)
C7 C4 C5 C6 -175.9(6)
C8 N1 C10 C9 -32.1(5)
C8 N1 C10 C16 91.3(5)
C8 N2 C9 C10 12.1(6)
C8 N2 C9 C13 -112.5(5)
C8 N2 C9 C23 127.4(5)
C8 N2 C11 C12 136.9(5)
C8 C17 C18 C19 176.7(5)
C8 C17 C22 C21 -177.8(5)
C9 N2 C8 N1 -30.9(6)
C9 N2 C8 C17 -150.0(5)
C9 N2 C11 C12 13.3(6)
C9 C10 C16 C15 10.7(8)
C9 C13 C14 C15 41.5(7)
C10 N1 C8 N2 39.3(5)
C10 N1 C8 C17 158.1(4)
C10 C9 C13 C12 -152.3(5)
C10 C9 C13 C14 -32.0(7)
C10 C9 C23 O5 -66.3(7)
C10 C9 C23 N4 113.2(6)
C11 N2 C8 N1 -153.7(4)
C11 N2 C8 C17 87.2(6)
C11 N2 C9 C10 138.5(5)
C11 N2 C9 C13 13.9(6)
C11 N2 C9 C23 -106.3(5)
C11 C12 C13 C9 42.4(5)
C11 C12 C13 C14 -80.5(6)
C12 C13 C14 C15 155.6(5)
C13 C9 C10 N1 129.1(5)
C13 C9 C10 C16 6.1(7)
C13 C9 C23 O5 61.9(7)
C13 C9 C23 N4 -118.6(6)
C13 C14 C15 C16 -26.9(8)
C14 C15 C16 C10 0.2(9)
C17 C18 C19 C20 1.0(8)
C18 C17 C22 C21 2.2(8)
C18 C19 C20 N3 -175.5(5)
C18 C19 C20 C21 2.4(9)
C19 C20 C21 C22 -3.4(9)
C20 C21 C22 C17 1.1(9)
C22 C17 C18 C19 -3.3(8)
C23 N4 C24 C25 88.7(7)
C23 C9 C10 N1 -106.3(5)
C23 C9 C10 C16 130.7(5)
C23 C9 C13 C12 85.4(5)
C23 C9 C13 C14 -154.4(5)
C24 N4 C23 O5 8.9(10)
C24 N4 C23 C9 -170.6(5)
S3 N9 C58 N10 179.0(4)
S3 N9 C58 C67 58.7(6)
S3 N9 C60 C59 177.4(4)
S3 N9 C60 C66 55.7(6)
S3 C51 C52 C53 -177.2(5)
S3 C51 C56 C55 176.0(5)
O11 S3 N9 C58 32.2(5)
O11 S3 N9 C60 -101.1(4)
O11 S3 C51 C52 1.2(6)
O11 S3 C51 C56 -177.3(5)
O12 S3 N9 C58 161.8(4)
O12 S3 N9 C60 28.6(5)
O12 S3 C51 C52 -130.0(5)
O12 S3 C51 C56 51.5(5)
O13 N11 C70 C69 4.3(9)
O13 N11 C70 C71 -174.2(6)
O14 N11 C70 C69 -176.7(6)
O14 N11 C70 C71 4.8(9)
N9 S3 C51 C52 118.4(5)
N9 S3 C51 C56 -60.1(5)
N9 C58 C67 C68 -123.0(6)
N9 C58 C67 C72 57.2(7)
N9 C60 C66 C65 113.7(6)
N10 C58 C67 C68 123.6(6)
N10 C58 C67 C72 -56.3(7)
N10 C59 C60 N9 -18.8(5)
N10 C59 C60 C66 101.4(5)
N10 C59 C63 C62 31.8(5)
N10 C59 C63 C64 -86.3(5)
N10 C59 C73 O15 176.9(5)
N10 C59 C73 N12 -1.9(7)
N10 C61 C62 C63 38.9(5)
N11 C70 C71 C72 176.0(5)
C51 S3 N9 C58 -83.4(5)
C51 S3 N9 C60 143.4(4)
C51 C52 C53 C54 1.8(9)
C52 C51 C56 C55 -2.5(9)
C52 C53 C54 C55 -3.6(9)
C52 C53 C54 C57 177.1(6)
C53 C54 C55 C56 2.4(9)
C54 C55 C56 C51 0.6(9)
C56 C51 C52 C53 1.3(9)
C57 C54 C55 C56 -178.4(6)
C58 N9 C60 C59 38.7(5)
C58 N9 C60 C66 -82.9(5)
C58 N10 C59 C60 -6.7(6)
C58 N10 C59 C63 119.8(5)
C58 N10 C59 C73 -122.2(5)
C58 N10 C61 C62 -142.9(5)
C58 C67 C68 C69 177.7(5)
C58 C67 C72 C71 -176.9(5)
C59 N10 C58 N9 29.7(6)
C59 N10 C58 C67 151.7(5)
C59 N10 C61 C62 -19.7(6)
C59 C60 C66 C65 0.8(8)
C59 C63 C64 C65 -31.9(7)
C60 N9 C58 N10 -43.2(5)
C60 N9 C58 C67 -163.5(4)
C60 C59 C63 C62 150.4(5)
C60 C59 C63 C64 32.3(7)
C60 C59 C73 O15 61.8(7)
C60 C59 C73 N12 -117.0(6)
C61 N10 C58 N9 153.4(5)
C61 N10 C58 C67 -84.6(6)
C61 N10 C59 C60 -134.2(5)
C61 N10 C59 C63 -7.7(6)
C61 N10 C59 C73 110.3(5)
C61 C62 C63 C59 -43.1(5)
C61 C62 C63 C64 78.9(6)
C62 C63 C64 C65 -145.2(5)
C63 C59 C60 N9 -136.9(5)
C63 C59 C60 C66 -16.6(7)
C63 C59 C73 O15 -67.8(7)
C63 C59 C73 N12 113.4(6)
C63 C64 C65 C66 17.7(8)
C64 C65 C66 C60 -1.7(10)
C67 C68 C69 C70 -0.7(9)
C68 C67 C72 C71 3.3(9)
C68 C69 C70 N11 -175.2(5)
C68 C69 C70 C71 3.2(9)
C69 C70 C71 C72 -2.4(9)
C70 C71 C72 C67 -0.9(9)
C72 C67 C68 C69 -2.5(9)
C73 N12 C74 C75 -82.3(8)
C73 C59 C60 N9 98.9(5)
C73 C59 C60 C66 -140.8(5)
C73 C59 C63 C62 -86.7(5)
C73 C59 C63 C64 155.2(5)
C74 N12 C73 O15 -5.9(10)
C74 N12 C73 C59 172.8(6)
S2 N5 C33 N6 -178.1(3)
S2 N5 C33 C42 62.2(5)
S2 N5 C35 C34 173.7(4)
S2 N5 C35 C41 50.5(6)
S2 C26 C27 C28 177.0(4)
S2 C26 C31 C30 -177.3(4)
O6 S2 N5 C33 33.2(5)
O6 S2 N5 C35 -96.2(4)
O6 S2 C26 C27 -179.8(4)
O6 S2 C26 C31 -1.0(5)
O7 S2 N5 C33 162.3(4)
O7 S2 N5 C35 32.9(4)
O7 S2 C26 C27 49.5(5)
O7 S2 C26 C31 -131.7(5)
O8 N7 C45 C44 -0.7(8)
O8 N7 C45 C46 178.1(6)
O9 N7 C45 C44 -179.9(6)
O9 N7 C45 C46 -1.1(8)
N5 S2 C26 C27 -62.0(5)
N5 S2 C26 C31 116.8(5)
N5 C33 C42 C43 59.9(7)
N5 C33 C42 C47 -120.2(5)
N5 C35 C41 C40 146.5(6)
N6 C33 C42 C43 -53.7(7)
N6 C33 C42 C47 126.3(5)
N6 C34 C35 N5 -19.5(5)
N6 C34 C35 C41 104.1(5)
N6 C34 C38 C37 -18.1(5)
N6 C34 C38 C39 -142.6(5)
N6 C34 C48 O10 175.0(5)
N6 C34 C48 N8 -7.8(7)
N6 C36 C37 C38 -37.6(6)
N7 C45 C46 C47 -176.1(5)
C26 S2 N5 C33 -83.0(4)
C26 S2 N5 C35 147.7(4)
C26 C27 C28 C29 0.1(8)
C27 C26 C31 C30 1.5(9)
C27 C28 C29 C30 1.8(9)
C27 C28 C29 C32 -175.8(5)
C28 C29 C30 C31 -2.1(9)
C29 C30 C31 C26 0.4(9)
C31 C26 C27 C28 -1.8(8)
C32 C29 C30 C31 175.6(6)
C33 N5 C35 C34 38.8(5)
C33 N5 C35 C41 -84.5(5)
C33 N6 C34 C35 -6.3(6)
C33 N6 C34 C38 116.4(5)
C33 N6 C34 C48 -122.5(5)
C33 N6 C36 C37 -92.6(5)
C33 C42 C43 C44 -176.7(5)
C33 C42 C47 C46 178.2(5)
C34 N6 C33 N5 29.7(5)
C34 N6 C33 C42 150.3(4)
C34 N6 C36 C37 26.7(6)
C34 C35 C41 C40 30.7(8)
C34 C38 C39 C40 51.2(7)
C35 N5 C33 N6 -43.3(5)
C35 N5 C33 C42 -162.9(4)
C35 C34 C38 C37 97.9(5)
C35 C34 C38 C39 -26.6(7)
C35 C34 C48 O10 60.4(7)
C35 C34 C48 N8 -122.4(5)
C36 N6 C33 N5 147.8(4)
C36 N6 C33 C42 -91.6(5)
C36 N6 C34 C35 -127.9(4)
C36 N6 C34 C38 -5.1(5)
C36 N6 C34 C48 115.9(5)
C36 C37 C38 C34 33.6(6)
C36 C37 C38 C39 157.8(5)
C37 C38 C39 C40 -67.8(6)
C38 C34 C35 N5 -136.6(5)
C38 C34 C35 C41 -12.9(7)
C38 C34 C48 O10 -66.2(6)
C38 C34 C48 N8 111.0(6)
C38 C39 C40 C41 -37.6(8)
C39 C40 C41 C35 -4.2(9)
C42 C43 C44 C45 -1.7(9)
C43 C42 C47 C46 -1.9(9)
C43 C44 C45 N7 177.5(5)
C43 C44 C45 C46 -1.3(9)
C44 C45 C46 C47 2.7(9)
C45 C46 C47 C42 -1.0(9)
C47 C42 C43 C44 3.3(9)
C48 N8 C49 C50 -94.3(7)
C48 C34 C35 N5 99.6(5)
C48 C34 C35 C41 -136.7(5)
C48 C34 C38 C37 -139.9(5)
C48 C34 C38 C39 95.5(6)
C49 N8 C48 O10 -6.6(9)
C49 N8 C48 C34 176.4(5)
S4 N13 C83 N14 -179.4(4)
S4 N13 C83 C92 -59.0(6)
S4 N13 C85 C84 177.0(4)
S4 N13 C85 C91 -63.5(5)
S4 C76 C77 C78 175.3(4)
S4 C76 C81 C80 -175.2(5)
O16 S4 N13 C83 -36.1(5)
O16 S4 N13 C85 92.3(4)
O16 S4 C76 C77 1.4(5)
O16 S4 C76 C81 179.2(4)
O17 S4 N13 C83 -166.0(4)
O17 S4 N13 C85 -37.5(5)
O17 S4 C76 C77 132.4(5)
O17 S4 C76 C81 -49.8(5)
O18 N15 C95 C94 3.0(9)
O18 N15 C95 C96 -178.1(6)
O19 N15 C95 C94 -176.3(6)
O19 N15 C95 C96 2.6(9)
N13 S4 C76 C77 -116.9(5)
N13 S4 C76 C81 60.9(5)
N13 C83 C92 C93 118.7(6)
N13 C83 C92 C97 -62.9(7)
N13 C85 C91 C90 -126.6(6)
N14 C83 C92 C93 -127.4(5)
N14 C83 C92 C97 51.0(7)
N14 C84 C85 N13 29.6(5)
N14 C84 C85 C91 -89.0(5)
N14 C84 C88 C87 -26.2(5)
N14 C84 C88 C89 92.1(5)
N14 C84 C98 O20 -164.0(5)
N14 C84 C98 N16 19.4(7)
N14 C86 C87 C88 -42.9(5)
N15 C95 C96 C97 -177.3(5)
C76 S4 N13 C83 79.3(5)
C76 S4 N13 C85 -152.2(4)
C76 C77 C78 C79 0.0(9)
C77 C76 C81 C80 2.5(8)
C77 C78 C79 C80 2.3(9)
C77 C78 C79 C82 -175.3(6)
C78 C79 C80 C81 -2.3(9)
C79 C80 C81 C76 -0.1(9)
C81 C76 C77 C78 -2.5(8)
C82 C79 C80 C81 175.4(6)
C83 N13 C85 C84 -47.0(5)
C83 N13 C85 C91 72.4(5)
C83 N14 C84 C85 -2.6(6)
C83 N14 C84 C88 -128.7(5)
C83 N14 C84 C98 113.8(5)
C83 N14 C86 C87 151.3(5)
C83 C92 C93 C94 -179.8(5)
C83 C92 C97 C96 180.0(5)
C84 N14 C83 N13 -26.2(5)
C84 N14 C83 C92 -149.5(5)
C84 N14 C86 C87 26.9(6)
C84 C85 C91 C90 -16.6(8)
C84 C88 C89 C90 8.8(7)
C85 N13 C83 N14 46.2(5)
C85 N13 C83 C92 166.6(5)
C85 C84 C88 C87 -143.0(5)
C85 C84 C88 C89 -24.8(7)
C85 C84 C98 O20 -49.7(7)
C85 C84 C98 N16 133.7(5)
C86 N14 C83 N13 -150.5(5)
C86 N14 C83 C92 86.2(6)
C86 N14 C84 C85 126.0(5)
C86 N14 C84 C88 -0.1(6)
C86 N14 C84 C98 -117.7(5)
C86 C87 C88 C84 42.0(5)
C86 C87 C88 C89 -80.6(6)
C87 C88 C89 C90 122.3(5)
C88 C84 C85 N13 146.6(5)
C88 C84 C85 C91 28.0(7)
C88 C84 C98 O20 80.7(6)
C88 C84 C98 N16 -95.9(6)
C88 C89 C90 C91 3.2(9)
C89 C90 C91 C85 1.0(10)
C92 C93 C94 C95 -0.2(9)
C93 C92 C97 C96 -1.7(8)
C93 C94 C95 N15 177.3(5)
C93 C94 C95 C96 -1.5(9)
C94 C95 C96 C97 1.6(9)
C95 C96 C97 C92 0.0(8)
C97 C92 C93 C94 1.8(9)
C98 N16 C99 C100 85.8(8)
C98 C84 C85 N13 -88.7(5)
C98 C84 C85 C91 152.7(5)
C98 C84 C88 C87 92.7(5)
C98 C84 C88 C89 -149.0(5)
C99 N16 C98 O20 6.6(9)
C99 N16 C98 C84 -177.0(6)
